data_7715055
loop_
_publ_author_name
'He, Yu-Ru'
'Zhang, Mi'
'Huang, Wen-Hui'
'Xue, Xiang-Xian'
'Zhou, Zi-Qin'
'Feng, Li-Na'
'Yang, Jian-Hui'
'Liu, Bin'

_publ_section_title
;
 Edge-sharing bi-octahedral diruthenium(IV,IV) compounds containing Ru-Ru
 bonds chelated and bridged by two carbonate and two oxo groups.
;
_journal_issue 10
_journal_name_full 'Dalton transactions (Cambridge, England : 2003)'
_journal_page_first 4598
_journal_page_last 4606
_journal_paper_doi 10.1039/d3dt03864e
_journal_volume 53
_journal_year 2024
_chemical_formula_moiety 'C2 H2O Mg2 O20 Ru2, 4(H2 O)'
_chemical_formula_sum 'C2 H28 Mg2 O24 Ru2'
_chemical_formula_weight 687.00
_space_group_crystal_system monoclinic
_space_group_IT_number 14
_space_group_name_Hall '-P 2ybc'
_space_group_name_H-M_alt 'P 1 21/c 1'
_atom_sites_solution_hydrogens difmap
_audit_creation_method SHELXL-2018/3
_audit_update_record
;
2023-12-21 deposited with the CCDC.	2024-01-15 downloaded from the CCDC.
;
_cell_angle_alpha 90
_cell_angle_beta 98.067(2)
_cell_angle_gamma 90
_cell_formula_units_Z 2
_cell_length_a 7.7401(10)
_cell_length_b 9.3154(12)
_cell_length_c 14.1849(18)
_cell_measurement_reflns_used 3506
_cell_measurement_temperature 296(2)
_cell_measurement_theta_max 26.54
_cell_measurement_theta_min 2.62
_cell_volume 1012.6(2)
_computing_cell_refinement 'Bruker SAINT'
_computing_data_collection 'Bruker APEX2'
_computing_data_reduction 'Bruker SAINT'
_computing_molecular_graphics 'Bruker SHELXTL'
_computing_publication_material 'Bruker SHELXTL'
_computing_structure_refinement 'SHELXL-2018/3 (Sheldrick, 2018)'
_computing_structure_solution 'SHELXS-97 (Sheldrick, 2008)'
_diffrn_ambient_temperature 296(2)
_diffrn_measured_fraction_theta_full 0.998
_diffrn_measured_fraction_theta_max 0.986
_diffrn_measurement_device_type 'Bruker APEX-II CCD'
_diffrn_measurement_method '\f and \w scans'
_diffrn_radiation_type MoK\a
_diffrn_radiation_wavelength 0.71073
_diffrn_reflns_av_R_equivalents 0.0218
_diffrn_reflns_av_unetI/netI 0.0246
_diffrn_reflns_Laue_measured_fraction_full 0.998
_diffrn_reflns_Laue_measured_fraction_max 0.986
_diffrn_reflns_limit_h_max 7
_diffrn_reflns_limit_h_min -9
_diffrn_reflns_limit_k_max 11
_diffrn_reflns_limit_k_min -11
_diffrn_reflns_limit_l_max 17
_diffrn_reflns_limit_l_min -17
_diffrn_reflns_number 5431
_diffrn_reflns_point_group_measured_fraction_full 0.998
_diffrn_reflns_point_group_measured_fraction_max 0.986
_diffrn_reflns_theta_full 25.242
_diffrn_reflns_theta_max 26.567
_diffrn_reflns_theta_min 2.624
_exptl_absorpt_coefficient_mu 1.665
_exptl_absorpt_correction_T_max 0.845
_exptl_absorpt_correction_T_min 0.612
_exptl_absorpt_correction_type multi-scan
_exptl_absorpt_process_details sadabs
_exptl_crystal_colour brown
_exptl_crystal_density_diffrn 2.253
_exptl_crystal_description block
_exptl_crystal_F_000 688
_exptl_crystal_size_max 0.300
_exptl_crystal_size_mid 0.250
_exptl_crystal_size_min 0.100
_refine_diff_density_max 0.513
_refine_diff_density_min -0.400
_refine_diff_density_rms 0.087
_refine_ls_extinction_method none
_refine_ls_goodness_of_fit_ref 1.094
_refine_ls_hydrogen_treatment refall
_refine_ls_matrix_type full
_refine_ls_number_parameters 192
_refine_ls_number_reflns 2091
_refine_ls_number_restraints 14
_refine_ls_restrained_S_all 1.098
_refine_ls_R_factor_all 0.0213
_refine_ls_R_factor_gt 0.0187
_refine_ls_shift/su_max 0.001
_refine_ls_shift/su_mean 0.000
_refine_ls_structure_factor_coef Fsqd
_refine_ls_weighting_details 'w=1/[\s^2^(Fo^2^)+(0.0232P)^2^+0.6307P] where P=(Fo^2^+2Fc^2^)/3'
_refine_ls_weighting_scheme calc
_refine_ls_wR_factor_gt 0.0497
_refine_ls_wR_factor_ref 0.0511
_reflns_Friedel_coverage 0.000
_reflns_number_gt 1941
_reflns_number_total 2091
_reflns_threshold_expression 'I > 2\s(I)'
_cod_data_source_file d3dt03864e2.cif
_cod_data_source_block xb6856
_cod_depositor_comments 'Adding full bibliography for 7715050--7715056.cif.'
_cod_original_sg_symbol_H-M 'P 21/c'
_cod_database_code 7715055
_shelx_shelxl_version_number 2018/3
_shelx_space_group_comment
;
The symmetry employed for this shelxl refinement is uniquely defined
by the following loop, which should always be used as a source of
symmetry information in preference to the above space-group names.
They are only intended as comments.
;
_shelx_estimated_absorpt_t_min 0.635
_shelx_estimated_absorpt_t_max 0.851

loop_
_space_group_symop_operation_xyz
'x, y, z'
'-x, y+1/2, -z+1/2'
'-x, -y, -z'
'x, -y-1/2, z-1/2'

loop_
_atom_site_label
_atom_site_type_symbol
_atom_site_fract_x
_atom_site_fract_y
_atom_site_fract_z
_atom_site_U_iso_or_equiv
_atom_site_adp_type
_atom_site_occupancy
_atom_site_site_symmetry_order
_atom_site_calc_flag
_atom_site_refinement_flags_posn
_atom_site_refinement_flags_adp
_atom_site_refinement_flags_occupancy
_atom_site_disorder_assembly
_atom_site_disorder_group
Ru1 Ru 0.57863(2) 0.09569(2) 0.04349(2) 0.01806(7) Uani 1 1 d . . . . .
Mg1 Mg 0.80931(10) 0.33559(8) 0.16754(6) 0.02226(17) Uani 1 1 d . . . . .
C1 C 0.2143(3) 0.1632(2) -0.03618(17) 0.0232(5) Uani 1 1 d . . . . .
O1 O 0.2087(2) 0.03137(18) -0.06889(12) 0.0262(4) Uani 1 1 d . . . . .
O2 O 0.3545(2) 0.21712(17) 0.01339(12) 0.0257(4) Uani 1 1 d . . . . .
O3 O 0.5588(2) 0.05238(17) -0.08852(11) 0.0216(3) Uani 1 1 d . . . . .
O4 O 0.0811(2) 0.24026(18) -0.05520(13) 0.0298(4) Uani 1 1 d . . . . .
O5 O 0.6276(2) 0.17414(17) 0.18021(12) 0.0244(3) Uani 1 1 d D . . . .
O6 O 0.7382(2) 0.26567(17) 0.02613(11) 0.0231(3) Uani 1 1 d D . . . .
O7 O 0.8462(3) 0.3890(2) 0.31170(14) 0.0330(4) Uani 1 1 d D . . . .
O8 O 0.9807(3) 0.4902(2) 0.13542(15) 0.0370(4) Uani 1 1 d D . . . .
O9 O 0.6273(3) 0.4930(2) 0.15471(16) 0.0424(5) Uani 1 1 d D . . . .
O10 O 1.0199(3) 0.1996(2) 0.18602(16) 0.0374(4) Uani 1 1 d D . . . .
O11 O 0.2987(3) 0.0107(2) 0.57714(14) 0.0348(4) Uani 1 1 d D . . . .
O12 O 0.6445(3) 0.7656(2) 0.23331(15) 0.0392(5) Uani 1 1 d D . . . .
H1 H 0.665(4) 0.109(2) 0.2194(18) 0.043(9) Uiso 1 1 d D . . . .
H2 H 0.835(2) 0.240(3) 0.011(2) 0.040(9) Uiso 1 1 d D . . . .
H3 H 0.764(3) 0.404(3) 0.340(2) 0.051(11) Uiso 1 1 d D . . . .
H4 H 0.908(4) 0.340(3) 0.349(2) 0.050(10) Uiso 1 1 d D . . . .
H5 H 1.082(3) 0.477(4) 0.123(2) 0.048(10) Uiso 1 1 d D . . . .
H6 H 0.932(5) 0.558(3) 0.104(2) 0.066(12) Uiso 1 1 d D . . . .
H7 H 0.523(2) 0.488(3) 0.130(2) 0.038(8) Uiso 1 1 d D . . . .
H8 H 0.648(5) 0.574(3) 0.179(3) 0.071(13) Uiso 1 1 d D . . . .
H9 H 1.120(3) 0.226(4) 0.206(3) 0.069(12) Uiso 1 1 d D . . . .
H10 H 1.029(5) 0.114(2) 0.182(3) 0.068(13) Uiso 1 1 d D . . . .
H11 H 0.284(5) -0.053(3) 0.537(2) 0.067(12) Uiso 1 1 d D . . . .
H12 H 0.313(5) 0.084(3) 0.546(2) 0.059(12) Uiso 1 1 d D . . . .
H13 H 0.564(3) 0.748(4) 0.265(2) 0.056(11) Uiso 1 1 d D . . . .
H14 H 0.605(5) 0.829(3) 0.195(2) 0.076(13) Uiso 1 1 d D . . . .

loop_
_atom_site_aniso_label
_atom_site_aniso_U_11
_atom_site_aniso_U_22
_atom_site_aniso_U_33
_atom_site_aniso_U_23
_atom_site_aniso_U_13
_atom_site_aniso_U_12
Ru1 0.01799(11) 0.01521(11) 0.02088(11) -0.00089(6) 0.00233(7) 0.00011(6)
Mg1 0.0210(4) 0.0199(4) 0.0256(4) -0.0028(3) 0.0025(3) -0.0012(3)
C1 0.0226(11) 0.0208(11) 0.0266(12) 0.0035(9) 0.0048(9) 0.0015(9)
O1 0.0211(8) 0.0206(8) 0.0352(9) -0.0036(7) -0.0017(7) 0.0026(6)
O2 0.0222(8) 0.0191(8) 0.0345(9) -0.0032(7) -0.0002(7) 0.0031(6)
O3 0.0227(8) 0.0198(8) 0.0224(8) -0.0004(6) 0.0035(6) -0.0024(6)
O4 0.0235(9) 0.0239(9) 0.0406(10) -0.0005(7) 0.0002(7) 0.0065(7)
O5 0.0273(9) 0.0232(9) 0.0226(8) -0.0022(7) 0.0033(7) -0.0024(7)
O6 0.0236(8) 0.0188(8) 0.0273(9) -0.0007(6) 0.0052(7) -0.0017(7)
O7 0.0260(10) 0.0480(12) 0.0249(10) -0.0005(8) 0.0027(8) 0.0061(8)
O8 0.0313(11) 0.0269(10) 0.0547(13) 0.0078(9) 0.0125(9) -0.0009(8)
O9 0.0308(11) 0.0319(11) 0.0603(14) -0.0106(10) -0.0085(10) 0.0079(9)
O10 0.0289(10) 0.0287(11) 0.0530(13) 0.0017(9) -0.0001(9) 0.0057(8)
O11 0.0354(11) 0.0271(10) 0.0411(11) -0.0031(9) 0.0027(8) -0.0044(8)
O12 0.0337(11) 0.0432(12) 0.0423(12) 0.0052(10) 0.0113(9) 0.0033(9)

loop_
_atom_type_symbol
_atom_type_description
_atom_type_scat_dispersion_real
_atom_type_scat_dispersion_imag
_atom_type_scat_source
C C 0.0033 0.0016 'International Tables Vol C Tables 4.2.6.8 and 6.1.1.4'
O O 0.0106 0.0060 'International Tables Vol C Tables 4.2.6.8 and 6.1.1.4'
Ru Ru -1.2594 0.8363 'International Tables Vol C Tables 4.2.6.8 and 6.1.1.4'
Mg Mg 0.0486 0.0363 'International Tables Vol C Tables 4.2.6.8 and 6.1.1.4'
H H 0.0000 0.0000 'International Tables Vol C Tables 4.2.6.8 and 6.1.1.4'

loop_
_geom_angle_atom_site_label_1
_geom_angle_atom_site_label_2
_geom_angle_atom_site_label_3
_geom_angle
_geom_angle_site_symmetry_1
_geom_angle_site_symmetry_3
_geom_angle_publ_flag
O3 Ru1 O3 101.82(6) . 3_655 ?
O3 Ru1 O1 90.14(7) . 3_655 ?
O3 Ru1 O1 89.74(7) 3_655 3_655 ?
O3 Ru1 O6 90.71(7) . . ?
O3 Ru1 O6 167.42(7) 3_655 . ?
O1 Ru1 O6 89.09(7) 3_655 . ?
O3 Ru1 O5 169.39(6) . . ?
O3 Ru1 O5 88.79(7) 3_655 . ?
O1 Ru1 O5 90.13(7) 3_655 . ?
O6 Ru1 O5 78.69(6) . . ?
O3 Ru1 O2 87.89(7) . . ?
O3 Ru1 O2 88.48(7) 3_655 . ?
O1 Ru1 O2 177.02(6) 3_655 . ?
O6 Ru1 O2 93.16(6) . . ?
O5 Ru1 O2 92.21(7) . . ?
O3 Ru1 Ru1 51.01(5) . 3_655 ?
O3 Ru1 Ru1 50.81(5) 3_655 3_655 ?
O1 Ru1 Ru1 89.91(5) 3_655 3_655 ?
O6 Ru1 Ru1 141.70(5) . 3_655 ?
O5 Ru1 Ru1 139.60(5) . 3_655 ?
O2 Ru1 Ru1 87.12(5) . 3_655 ?
O3 Ru1 Mg1 130.30(5) . . ?
O3 Ru1 Mg1 127.67(5) 3_655 . ?
O1 Ru1 Mg1 86.20(5) 3_655 . ?
O6 Ru1 Mg1 39.76(5) . . ?
O5 Ru1 Mg1 39.17(5) . . ?
O2 Ru1 Mg1 96.78(5) . . ?
Ru1 Ru1 Mg1 175.859(18) 3_655 . ?
O9 Mg1 O8 86.27(9) . . ?
O9 Mg1 O10 171.58(10) . . ?
O8 Mg1 O10 86.27(9) . . ?
O9 Mg1 O5 93.51(8) . . ?
O8 Mg1 O5 172.18(9) . . ?
O10 Mg1 O5 94.41(8) . . ?
O9 Mg1 O7 85.02(9) . . ?
O8 Mg1 O7 92.67(9) . . ?
O10 Mg1 O7 91.43(9) . . ?
O5 Mg1 O7 95.09(8) . . ?
O9 Mg1 O6 93.03(8) . . ?
O8 Mg1 O6 95.51(8) . . ?
O10 Mg1 O6 91.57(8) . . ?
O5 Mg1 O6 76.69(7) . . ?
O7 Mg1 O6 171.45(8) . . ?
O9 Mg1 Ru1 97.36(7) . . ?
O8 Mg1 Ru1 133.70(7) . . ?
O10 Mg1 Ru1 90.62(7) . . ?
O5 Mg1 Ru1 38.57(5) . . ?
O7 Mg1 Ru1 133.61(6) . . ?
O6 Mg1 Ru1 38.34(4) . . ?
O4 C1 O2 119.4(2) . . ?
O4 C1 O1 118.3(2) . . ?
O2 C1 O1 122.27(19) . . ?
C1 O1 Ru1 120.00(14) . 3_655 ?
C1 O2 Ru1 120.70(14) . . ?
Ru1 O3 Ru1 78.18(6) . 3_655 ?
Ru1 O5 Mg1 102.26(7) . . ?
Ru1 O5 H1 112(2) . . ?
Mg1 O5 H1 114(2) . . ?
Ru1 O6 Mg1 101.90(7) . . ?
Ru1 O6 H2 113(2) . . ?
Mg1 O6 H2 102(2) . . ?
Mg1 O7 H3 121(2) . . ?
Mg1 O7 H4 120(2) . . ?
H3 O7 H4 102(3) . . ?
Mg1 O8 H5 127(2) . . ?
Mg1 O8 H6 113(3) . . ?
H5 O8 H6 112(3) . . ?
Mg1 O9 H7 128(2) . . ?
Mg1 O9 H8 122(3) . . ?
H7 O9 H8 110(4) . . ?
Mg1 O10 H9 124(3) . . ?
Mg1 O10 H10 133(3) . . ?
H9 O10 H10 104(4) . . ?
H11 O11 H12 104(4) . . ?
H13 O12 H14 106(4) . . ?

loop_
_geom_bond_atom_site_label_1
_geom_bond_atom_site_label_2
_geom_bond_distance
_geom_bond_site_symmetry_2
_geom_bond_publ_flag
Ru1 O3 1.9006(16) . ?
Ru1 O3 1.9059(16) 3_655 ?
Ru1 O1 2.0186(16) 3_655 ?
Ru1 O6 2.0443(16) . ?
Ru1 O5 2.0572(16) . ?
Ru1 O2 2.0651(15) . ?
Ru1 Ru1 2.4002(4) 3_655 ?
Ru1 Mg1 3.2244(8) . ?
Mg1 O9 2.024(2) . ?
Mg1 O8 2.052(2) . ?
Mg1 O10 2.052(2) . ?
Mg1 O5 2.0841(18) . ?
Mg1 O7 2.085(2) . ?
Mg1 O6 2.1074(18) . ?
C1 O4 1.254(3) . ?
C1 O2 1.307(3) . ?
C1 O1 1.312(3) . ?
O5 H1 0.844(10) . ?
O6 H2 0.841(10) . ?
O7 H3 0.815(18) . ?
O7 H4 0.807(18) . ?
O8 H5 0.832(18) . ?
O8 H6 0.829(19) . ?
O9 H7 0.839(17) . ?
O9 H8 0.837(19) . ?
O10 H9 0.822(18) . ?
O10 H10 0.803(18) . ?
O11 H11 0.819(19) . ?
O11 H12 0.828(18) . ?
O12 H13 0.836(18) . ?
O12 H14 0.833(19) . ?
